data_2225409
loop_
_publ_author_name
'Keng, Thy Chun'
'Lo, Kong Mun'
'Ng, Seik Weng'

_publ_section_title Tris(<i>o</i>-chlorobenzyl)[3-(4-methoxybenzoyl)propionato-\k<i>O</i>]tin(IV)
_journal_coeditor_code XU2728
_journal_issue 3
_journal_name_full 'Acta Crystallographica Section E'
_journal_page_first m315
_journal_paper_doi 10.1107/S1600536810005921
_journal_volume 66
_journal_year 2010
_chemical_formula_iupac '[Sn (C7 H6 Cl)3 (C11 H11 O4)]'
_chemical_formula_moiety 'C32 H29 Cl3 O4 Sn'
_chemical_formula_sum 'C32 H29 Cl3 O4 Sn'
_chemical_formula_weight 702.59
_chemical_name_systematic
;
Tris(<i>o</i>-chlorobenzyl)[3-(4-methoxybenzoyl)propionato-\k<i>O</i>]\
tin(IV)
;
_space_group_IT_number 2
_symmetry_cell_setting triclinic
_symmetry_space_group_name_Hall '-P 1'
_symmetry_space_group_name_H-M 'P -1'
_atom_sites_solution_hydrogens geom
_atom_sites_solution_primary direct
_atom_sites_solution_secondary difmap
_audit_creation_method SHELXL-97
_cell_angle_alpha 82.5920(10)
_cell_angle_beta 85.6540(10)
_cell_angle_gamma 66.7570(10)
_cell_formula_units_Z 2
_cell_length_a 8.4934(6)
_cell_length_b 9.2077(7)
_cell_length_c 21.3736(16)
_cell_measurement_reflns_used 3994
_cell_measurement_temperature 293(2)
_cell_measurement_theta_max 22.1
_cell_measurement_theta_min 2.4
_cell_volume 1522.5(2)
_computing_cell_refinement 'SAINT (Bruker, 2009)'
_computing_data_collection 'APEX2 (Bruker, 2009)'
_computing_data_reduction 'SAINT (Bruker, 2009)'
_computing_molecular_graphics 'X-SEED (Barbour, 2001)'
_computing_publication_material 'publCIF (Westrip, 2010)'
_computing_structure_refinement 'SHELXL97 (Sheldrick, 2008)'
_computing_structure_solution 'SHELXS97 (Sheldrick, 2008)'
_diffrn_ambient_temperature 293(2)
_diffrn_measured_fraction_theta_full 0.992
_diffrn_measured_fraction_theta_max 0.992
_diffrn_measurement_device_type 'Bruker SMART APEX diffractometer'
_diffrn_measurement_method '\w scans'
_diffrn_radiation_monochromator graphite
_diffrn_radiation_source 'fine-focus sealed tube'
_diffrn_radiation_type MoK\a
_diffrn_radiation_wavelength 0.71073
_diffrn_reflns_av_R_equivalents 0.0270
_diffrn_reflns_av_sigmaI/netI 0.0430
_diffrn_reflns_limit_h_max 10
_diffrn_reflns_limit_h_min -11
_diffrn_reflns_limit_k_max 11
_diffrn_reflns_limit_k_min -11
_diffrn_reflns_limit_l_max 27
_diffrn_reflns_limit_l_min -27
_diffrn_reflns_number 14685
_diffrn_reflns_theta_full 27.50
_diffrn_reflns_theta_max 27.50
_diffrn_reflns_theta_min 0.96
_diffrn_standards_decay_% 0
_diffrn_standards_interval_count 0
_diffrn_standards_interval_time 0
_diffrn_standards_number 0
_exptl_absorpt_coefficient_mu 1.138
_exptl_absorpt_correction_T_max 1.000
_exptl_absorpt_correction_T_min 0.795
_exptl_absorpt_correction_type multi-scan
_exptl_absorpt_process_details '(SADABS; Sheldrick, 1996)'
_exptl_crystal_colour Colorless
_exptl_crystal_density_diffrn 1.533
_exptl_crystal_density_method 'not measured'
_exptl_crystal_description Prism
_exptl_crystal_F_000 708
_exptl_crystal_size_max 0.30
_exptl_crystal_size_mid 0.20
_exptl_crystal_size_min 0.10
_refine_diff_density_max 0.393
_refine_diff_density_min -0.407
_refine_ls_extinction_method none
_refine_ls_goodness_of_fit_ref 1.031
_refine_ls_hydrogen_treatment constr
_refine_ls_matrix_type full
_refine_ls_number_parameters 348
_refine_ls_number_reflns 6922
_refine_ls_number_restraints 116
_refine_ls_restrained_S_all 1.062
_refine_ls_R_factor_all 0.0632
_refine_ls_R_factor_gt 0.0408
_refine_ls_shift/su_max 0.001
_refine_ls_shift/su_mean 0.000
_refine_ls_structure_factor_coef Fsqd
_refine_ls_weighting_details 'calc w=1/[\s^2^(Fo^2^)+(0.0516P)^2^+0.3970P] where P=(Fo^2^+2Fc^2^)/3'
_refine_ls_weighting_scheme calc
_refine_ls_wR_factor_gt 0.0952
_refine_ls_wR_factor_ref 0.1137
_reflns_number_gt 5062
_reflns_number_total 6922
_reflns_threshold_expression I>2\s(I)
_cod_data_source_file xu2728.cif
_cod_data_source_block I
_cod_depositor_comments
;
The following automatic conversions were performed:
'_symmetry_cell_setting' value 'Triclinic' changed to 'triclinic'
according to '/home/saulius/struct/CIF-dictionaries/cif_core.dic'
dictionary named 'cif_core.dic' version 2.4.1 from
2010-06-29.

'_exptl_absorpt_correction_type' value 'Multi-scan' changed
to 'multi-scan' according to
'/home/saulius/struct/CIF-dictionaries/cif_core.dic' dictionary named
'cif_core.dic' version 2.4.1 from 2010-06-29.

Automatic conversion script
Id: cif_fix_enum 1527 2010-12-29 10:47:43Z saulius 

The following automatic conversions were performed:

'_symmetry_cell_setting' value 'Triclinic' changed to 'triclinic'
according to /home/saulius/struct/CIF-dictionaries/cif_core.dic
dictionary named 'cif_core.dic' version 2.4.1 from
2010-06-29.

'_exptl_absorpt_correction_type' value 'Multi-scan'
changed to 'multi-scan' according to
/home/saulius/struct/CIF-dictionaries/cif_core.dic dictionary named
'cif_core.dic' version 2.4.1 from 2010-06-29.

Automatic conversion script
Id: cif_fix_values 1715 2011-07-08 13:25:40Z adriana 
;
_cod_original_cell_volume 1522.47(19)
_cod_database_code 2225409
_cod_database_fobs_code 2225409

loop_
_symmetry_equiv_pos_as_xyz
'x, y, z'
'-x, -y, -z'

loop_
_atom_site_type_symbol
_atom_site_label
_atom_site_fract_x
_atom_site_fract_y
_atom_site_fract_z
_atom_site_U_iso_or_equiv
_atom_site_adp_type
_atom_site_calc_flag
_atom_site_refinement_flags
_atom_site_occupancy
_atom_site_disorder_assembly
_atom_site_disorder_group
Sn Sn1 0.43681(3) 0.57720(3) 0.210995(12) 0.05681(11) Uani d . 1 . .
Cl Cl1 0.26514(16) 0.91485(13) 0.09610(6) 0.0829(3) Uani d . 1 . .
Cl Cl2 0.86070(17) 0.2126(2) 0.18407(7) 0.1150(5) Uani d . 1 . .
Cl Cl3 0.2567(3) 0.26908(19) 0.23276(8) 0.1215(5) Uani d . 1 . .
C C1 0.1641(5) 0.7088(5) 0.19945(18) 0.0605(10) Uani d . 1 A .
H H1A 0.1026 0.6603 0.2294 0.073 Uiso calc R 1 . .
H H1B 0.1341 0.8167 0.2093 0.073 Uiso calc R 1 . .
C C2 0.1068(3) 0.7144(3) 0.13357(9) 0.0509(8) Uani d G 1 . .
C C3 0.0112(3) 0.6280(3) 0.12270(11) 0.0618(10) Uani d G 1 A .
H H3 -0.0205 0.5691 0.1562 0.074 Uiso calc R 1 . .
C C4 -0.0369(3) 0.6296(3) 0.06181(13) 0.0714(11) Uani d G 1 A .
H H4 -0.1008 0.5717 0.0545 0.086 Uiso calc R 1 . .
C C5 0.0105(4) 0.7176(3) 0.01178(9) 0.0733(12) Uani d G 1 A .
H H5 -0.0216 0.7187 -0.0290 0.088 Uiso calc R 1 . .
C C6 0.1061(3) 0.8041(3) 0.02265(10) 0.0659(10) Uani d G 1 A .
H H6 0.1378 0.8630 -0.0108 0.079 Uiso calc R 1 . .
C C7 0.1542(3) 0.8025(3) 0.08354(11) 0.0549(9) Uani d G 1 A .
C C8 0.5728(5) 0.5071(5) 0.1235(2) 0.0676(11) Uani d . 1 A .
H H8A 0.5150 0.5857 0.0891 0.081 Uiso calc R 1 . .
H H8B 0.6878 0.5044 0.1251 0.081 Uiso calc R 1 . .
C C9 0.5835(3) 0.3466(3) 0.11058(13) 0.0559(9) Uani d G 1 . .
C C10 0.4632(3) 0.3387(3) 0.07197(13) 0.0745(12) Uani d G 1 A .
H H10 0.3806 0.4317 0.0533 0.089 Uiso calc R 1 . .
C C11 0.4664(4) 0.1919(4) 0.06124(15) 0.0962(16) Uani d G 1 A .
H H11 0.3859 0.1866 0.0354 0.115 Uiso calc R 1 . .
C C12 0.5899(5) 0.0529(3) 0.08913(18) 0.1005(18) Uani d G 1 A .
H H12 0.5920 -0.0454 0.0820 0.121 Uiso calc R 1 . .
C C13 0.7102(4) 0.0607(3) 0.12775(16) 0.0869(15) Uani d G 1 A .
H H13 0.7928 -0.0323 0.1464 0.104 Uiso calc R 1 . .
C C14 0.7070(3) 0.2076(3) 0.13847(12) 0.0664(10) Uani d G 1 A .
C C15 0.4920(6) 0.3911(5) 0.2881(2) 0.0772(12) Uani d . 1 A .
H H15A 0.5436 0.2885 0.2718 0.093 Uiso calc R 1 . .
H H15B 0.5733 0.3995 0.3155 0.093 Uiso calc R 1 . .
C C16 0.3305(4) 0.4030(4) 0.32513(14) 0.0729(12) Uani d G 1 . .
C C17 0.2955(5) 0.4740(4) 0.38092(16) 0.0969(16) Uani d G 1 A .
H H17 0.3744 0.5073 0.3959 0.116 Uiso calc R 1 . .
C C18 0.1425(6) 0.4953(5) 0.41438(15) 0.132(3) Uani d G 1 A .
H H18 0.1191 0.5428 0.4517 0.159 Uiso calc R 1 . .
C C19 0.0246(4) 0.4456(5) 0.3920(2) 0.136(3) Uani d G 1 A .
H H19 -0.0778 0.4598 0.4144 0.164 Uiso calc R 1 . .
C C20 0.0596(4) 0.3746(5) 0.3362(2) 0.122(2) Uani d G 1 A .
H H20 -0.0193 0.3413 0.3213 0.146 Uiso calc R 1 . .
C C21 0.2126(5) 0.3533(4) 0.30278(15) 0.0834(13) Uani d G 1 A .
O O1 0.4575(9) 0.7580(9) 0.2569(3) 0.0768(14) Uani d PDU 0.50 A 1
O O2 0.7217(9) 0.6062(9) 0.2436(3) 0.0887(15) Uani d PDU 0.50 A 1
O O3 0.588(4) 0.655(3) 0.4097(15) 0.104(4) Uani d PDU 0.50 A 1
O O4 0.0927(11) 0.9380(10) 0.6204(4) 0.1084(18) Uani d PDU 0.50 A 1
C C22 0.6118(11) 0.7264(9) 0.2664(3) 0.081(2) Uani d PDU 0.50 A 1
C C23 0.6705(14) 0.8200(15) 0.3018(6) 0.075(3) Uani d PDU 0.50 A 1
H H23A 0.7752 0.7495 0.3227 0.090 Uiso calc PR 0.50 A 1
H H23B 0.6982 0.8962 0.2722 0.090 Uiso calc PR 0.50 A 1
C C24 0.548(2) 0.9058(18) 0.3491(7) 0.071(2) Uani d PDU 0.50 A 1
H H24A 0.4394 0.9684 0.3292 0.086 Uiso calc PR 0.50 A 1
H H24B 0.5890 0.9788 0.3645 0.086 Uiso calc PR 0.50 A 1
C C25 0.5198(18) 0.802(3) 0.4030(6) 0.0772(15) Uani d PDU 0.50 A 1
C C26 0.403(2) 0.8541(13) 0.4597(6) 0.0708(14) Uani d PGDU 0.50 A 1
C C27 0.4017(15) 0.7283(9) 0.5032(5) 0.081(2) Uani d PGU 0.50 A 1
H H27 0.4724 0.6245 0.4964 0.097 Uiso calc PR 0.50 A 1
C C28 0.2951(11) 0.7578(7) 0.5567(4) 0.082(2) Uani d PGU 0.50 A 1
H H28 0.2945 0.6736 0.5858 0.099 Uiso calc PR 0.50 A 1
C C29 0.1895(9) 0.9130(8) 0.5668(3) 0.072(2) Uani d PGDU 0.50 A 1
C C30 0.1905(12) 1.0387(7) 0.5234(4) 0.081(2) Uani d PGU 0.50 A 1
H H30 0.1198 1.1426 0.5301 0.097 Uiso calc PR 0.50 A 1
C C31 0.2971(18) 1.0093(11) 0.4698(5) 0.078(2) Uani d PGU 0.50 A 1
H H31 0.2978 1.0934 0.4408 0.094 Uiso calc PR 0.50 A 1
C C32 -0.022(3) 1.0886(15) 0.6320(10) 0.124(4) Uani d PDU 0.50 A 1
H H32A -0.0767 1.0831 0.6727 0.187 Uiso calc PR 0.50 A 1
H H32B -0.1072 1.1294 0.6001 0.187 Uiso calc PR 0.50 A 1
H H32C 0.0383 1.1578 0.6311 0.187 Uiso calc PR 0.50 A 1
O O1' 0.3878(8) 0.7681(8) 0.2923(3) 0.0768(14) Uani d PD 0.50 A 2
O O2' 0.5929(9) 0.7007(9) 0.2224(3) 0.0887(15) Uani d PD 0.50 A 2
O O3' 0.611(4) 0.677(3) 0.3979(15) 0.104(4) Uani d PD 0.50 A 2
O O4' 0.0474(11) 1.0989(9) 0.5980(4) 0.1084(18) Uani d PD 0.50 A 2
C C22' 0.5231(10) 0.7763(8) 0.2700(3) 0.081(2) Uani d PD 0.50 A 2
C C23' 0.6080(14) 0.8686(15) 0.2958(6) 0.075(3) Uani d PD 0.50 A 2
H H23C 0.6144 0.9514 0.2640 0.090 Uiso calc PR 0.50 A 2
H H23D 0.7237 0.7991 0.3079 0.090 Uiso calc PR 0.50 A 2
C C24' 0.506(2) 0.9411(19) 0.3522(7) 0.071(2) Uani d PD 0.50 A 2
H H24C 0.5528 1.0112 0.3666 0.086 Uiso calc PR 0.50 A 2
H H24D 0.3883 1.0038 0.3407 0.086 Uiso calc PR 0.50 A 2
C C25' 0.5114(19) 0.816(3) 0.4034(6) 0.0772(15) Uani d PD 0.50 A 2
C C26' 0.389(2) 0.8780(13) 0.4571(6) 0.0708(14) Uani d PGD 0.50 A 2
C C27' 0.3492(15) 0.7807(8) 0.5055(5) 0.081(2) Uani d PG 0.50 A 2
H H27' 0.3991 0.6709 0.5055 0.097 Uiso calc PR 0.50 A 2
C C28' 0.2352(11) 0.8477(8) 0.5540(3) 0.082(2) Uani d PG 0.50 A 2
H H28' 0.2088 0.7827 0.5864 0.099 Uiso calc PR 0.50 A 2
C C29' 0.1607(9) 1.0120(8) 0.5540(3) 0.072(2) Uani d PGD 0.50 A 2
C C30' 0.2002(12) 1.1092(8) 0.5055(4) 0.081(2) Uani d PG 0.50 A 2
H H30' 0.1504 1.2191 0.5055 0.097 Uiso calc PR 0.50 A 2
C C31' 0.3142(18) 1.0422(12) 0.4571(5) 0.078(2) Uani d PG 0.50 A 2
H H31' 0.3406 1.1073 0.4247 0.094 Uiso calc PR 0.50 A 2
C C32' -0.004(3) 1.017(2) 0.6466(9) 0.124(4) Uani d PD 0.50 A 2
H H32D 0.0576 1.0085 0.6836 0.187 Uiso calc PR 0.50 A 2
H H32E 0.0174 0.9126 0.6359 0.187 Uiso calc PR 0.50 A 2
H H32F -0.1249 1.0719 0.6549 0.187 Uiso calc PR 0.50 A 2

loop_
_atom_site_aniso_label
_atom_site_aniso_U_11
_atom_site_aniso_U_22
_atom_site_aniso_U_33
_atom_site_aniso_U_12
_atom_site_aniso_U_13
_atom_site_aniso_U_23
Sn1 0.05296(17) 0.06063(18) 0.05656(17) -0.02085(13) 0.00286(11) -0.01208(12)
Cl1 0.0876(8) 0.0649(6) 0.1080(9) -0.0445(6) -0.0020(7) -0.0017(6)
Cl2 0.0662(8) 0.1523(14) 0.0965(10) -0.0022(8) -0.0191(7) -0.0315(9)
Cl3 0.1578(16) 0.1071(11) 0.1053(11) -0.0565(11) -0.0304(10) 0.0005(9)
C1 0.057(2) 0.058(2) 0.059(2) -0.0125(18) 0.0048(18) -0.0129(18)
C2 0.0423(19) 0.0439(18) 0.059(2) -0.0094(15) 0.0026(16) -0.0052(16)
C3 0.054(2) 0.059(2) 0.071(3) -0.0237(19) 0.0071(19) -0.0021(19)
C4 0.067(3) 0.076(3) 0.081(3) -0.035(2) -0.005(2) -0.017(2)
C5 0.071(3) 0.078(3) 0.061(3) -0.016(2) -0.013(2) -0.012(2)
C6 0.064(3) 0.057(2) 0.064(3) -0.014(2) 0.004(2) 0.0029(19)
C7 0.050(2) 0.0436(19) 0.067(2) -0.0148(16) 0.0027(18) -0.0048(17)
C8 0.063(3) 0.071(3) 0.067(3) -0.025(2) 0.015(2) -0.011(2)
C9 0.046(2) 0.064(2) 0.053(2) -0.0173(18) 0.0114(16) -0.0103(18)
C10 0.064(3) 0.084(3) 0.073(3) -0.027(2) 0.007(2) -0.016(2)
C11 0.072(3) 0.123(5) 0.109(4) -0.049(3) 0.013(3) -0.043(4)
C12 0.094(4) 0.093(4) 0.131(5) -0.054(3) 0.045(4) -0.041(4)
C13 0.077(3) 0.064(3) 0.096(4) -0.010(2) 0.034(3) -0.002(3)
C14 0.051(2) 0.071(3) 0.062(2) -0.009(2) 0.0118(18) -0.009(2)
C15 0.066(3) 0.079(3) 0.071(3) -0.014(2) -0.001(2) 0.002(2)
C16 0.072(3) 0.061(3) 0.068(3) -0.012(2) 0.006(2) 0.009(2)
C17 0.107(4) 0.090(4) 0.075(3) -0.023(3) 0.018(3) -0.006(3)
C18 0.141(6) 0.104(5) 0.112(5) -0.016(4) 0.051(5) -0.009(4)
C19 0.098(5) 0.125(6) 0.151(7) -0.022(4) 0.055(5) 0.004(5)
C20 0.087(4) 0.109(5) 0.159(6) -0.044(4) 0.003(4) 0.040(4)
C21 0.085(3) 0.070(3) 0.087(3) -0.028(3) -0.002(3) 0.015(2)
O1 0.067(3) 0.091(3) 0.085(4) -0.038(3) 0.004(2) -0.030(3)
O2 0.088(4) 0.109(4) 0.082(3) -0.047(3) 0.008(3) -0.034(3)
O3 0.102(6) 0.073(5) 0.103(9) -0.007(4) 0.016(5) 0.012(5)
O4 0.123(5) 0.105(4) 0.096(4) -0.042(4) 0.001(3) -0.019(3)
C22 0.087(7) 0.088(5) 0.076(4) -0.041(5) -0.008(5) -0.011(4)
C23 0.070(7) 0.090(6) 0.078(4) -0.040(6) -0.010(4) -0.017(4)
C24 0.075(7) 0.065(6) 0.077(3) -0.027(5) -0.007(4) -0.013(3)
C25 0.073(3) 0.072(4) 0.078(3) -0.018(3) -0.016(2) -0.006(2)
C26 0.066(3) 0.073(4) 0.070(3) -0.020(3) -0.019(2) -0.006(3)
C27 0.082(7) 0.077(6) 0.074(3) -0.017(5) -0.009(4) -0.015(4)
C28 0.084(6) 0.074(6) 0.079(4) -0.019(5) -0.018(4) -0.003(5)
C29 0.070(4) 0.066(5) 0.080(4) -0.018(4) -0.012(3) -0.027(4)
C30 0.082(4) 0.072(6) 0.086(6) -0.027(4) -0.007(4) -0.006(5)
C31 0.076(4) 0.078(5) 0.077(5) -0.024(3) -0.011(3) -0.006(4)
C32 0.117(6) 0.163(10) 0.105(8) -0.066(8) -0.002(5) -0.021(7)
O1' 0.067(3) 0.091(3) 0.085(4) -0.038(3) 0.004(2) -0.030(3)
O2' 0.088(4) 0.109(4) 0.082(3) -0.047(3) 0.008(3) -0.034(3)
O3' 0.102(6) 0.073(5) 0.103(9) -0.007(4) 0.016(5) 0.012(5)
O4' 0.123(5) 0.105(4) 0.096(4) -0.042(4) 0.001(3) -0.019(3)
C22' 0.087(7) 0.088(5) 0.076(4) -0.041(5) -0.008(5) -0.011(4)
C23' 0.070(7) 0.090(6) 0.078(4) -0.040(6) -0.010(4) -0.017(4)
C24' 0.075(7) 0.065(6) 0.077(3) -0.027(5) -0.007(4) -0.013(3)
C25' 0.073(3) 0.072(4) 0.078(3) -0.018(3) -0.016(2) -0.006(2)
C26' 0.066(3) 0.073(4) 0.070(3) -0.020(3) -0.019(2) -0.006(3)
C27' 0.082(7) 0.077(6) 0.074(3) -0.017(5) -0.009(4) -0.015(4)
C28' 0.084(6) 0.074(6) 0.079(4) -0.019(5) -0.018(4) -0.003(5)
C29' 0.070(4) 0.066(5) 0.080(4) -0.018(4) -0.012(3) -0.027(4)
C30' 0.082(4) 0.072(6) 0.086(6) -0.027(4) -0.007(4) -0.006(5)
C31' 0.076(4) 0.078(5) 0.077(5) -0.024(3) -0.011(3) -0.006(4)
C32' 0.117(6) 0.163(10) 0.105(8) -0.066(8) -0.002(5) -0.021(7)

loop_
_atom_type_symbol
_atom_type_description
_atom_type_scat_dispersion_real
_atom_type_scat_dispersion_imag
_atom_type_scat_source
C C 0.0033 0.0016 'International Tables Vol C Tables 4.2.6.8 and 6.1.1.4'
H H 0.0000 0.0000 'International Tables Vol C Tables 4.2.6.8 and 6.1.1.4'
O O 0.0106 0.0060 'International Tables Vol C Tables 4.2.6.8 and 6.1.1.4'
Cl Cl 0.1484 0.1585 'International Tables Vol C Tables 4.2.6.8 and 6.1.1.4'
Sn Sn -0.6537 1.4246 'International Tables Vol C Tables 4.2.6.8 and 6.1.1.4'

loop_
_geom_angle_atom_site_label_1
_geom_angle_atom_site_label_2
_geom_angle_atom_site_label_3
_geom_angle_site_symmetry_1
_geom_angle_site_symmetry_3
_geom_angle
_geom_angle_publ_flag
O2' Sn1 O1 . . 35.4(2) ?
O2' Sn1 C15 . . 106.1(2) ?
O1 Sn1 C15 . . 99.8(2) ?
O2' Sn1 C8 . . 89.2(2) ?
O1 Sn1 C8 . . 122.1(2) ?
C15 Sn1 C8 . . 115.29(17) ?
O2' Sn1 C1 . . 119.2(2) ?
O1 Sn1 C1 . . 91.8(2) ?
C15 Sn1 C1 . . 112.27(17) ?
C8 Sn1 C1 . . 112.93(16) ?
O2' Sn1 O1' . . 54.5(2) ?
O1 Sn1 O1' . . 20.3(2) ?
C15 Sn1 O1' . . 87.3(2) ?
C8 Sn1 O1' . . 142.43(18) ?
C1 Sn1 O1' . . 81.82(17) ?
C2 C1 Sn1 . . 113.2(2) ?
C2 C1 H1A . . 108.9 ?
Sn1 C1 H1A . . 108.9 ?
C2 C1 H1B . . 108.9 ?
Sn1 C1 H1B . . 108.9 ?
H1A C1 H1B . . 107.7 ?
C3 C2 C7 . . 120.0 ?
C3 C2 C1 . . 120.1(2) ?
C7 C2 C1 . . 119.8(2) ?
C4 C3 C2 . . 120.0 ?
C4 C3 H3 . . 120.0 ?
C2 C3 H3 . . 120.0 ?
C3 C4 C5 . . 120.0 ?
C3 C4 H4 . . 120.0 ?
C5 C4 H4 . . 120.0 ?
C4 C5 C6 . . 120.0 ?
C4 C5 H5 . . 120.0 ?
C6 C5 H5 . . 120.0 ?
C7 C6 C5 . . 120.0 ?
C7 C6 H6 . . 120.0 ?
C5 C6 H6 . . 120.0 ?
C6 C7 C2 . . 120.0 ?
C6 C7 Cl1 . . 119.14(15) ?
C2 C7 Cl1 . . 120.82(15) ?
C9 C8 Sn1 . . 112.1(2) ?
C9 C8 H8A . . 109.2 ?
Sn1 C8 H8A . . 109.2 ?
C9 C8 H8B . . 109.2 ?
Sn1 C8 H8B . . 109.2 ?
H8A C8 H8B . . 107.9 ?
C10 C9 C14 . . 120.0 ?
C10 C9 C8 . . 118.9(3) ?
C14 C9 C8 . . 121.1(3) ?
C9 C10 C11 . . 120.0 ?
C9 C10 H10 . . 120.0 ?
C11 C10 H10 . . 120.0 ?
C12 C11 C10 . . 120.0 ?
C12 C11 H11 . . 120.0 ?
C10 C11 H11 . . 120.0 ?
C11 C12 C13 . . 120.0 ?
C11 C12 H12 . . 120.0 ?
C13 C12 H12 . . 120.0 ?
C12 C13 C14 . . 120.0 ?
C12 C13 H13 . . 120.0 ?
C14 C13 H13 . . 120.0 ?
C13 C14 C9 . . 120.0 ?
C13 C14 Cl2 . . 118.7(2) ?
C9 C14 Cl2 . . 121.2(2) ?
C16 C15 Sn1 . . 110.4(3) ?
C16 C15 H15A . . 109.6 ?
Sn1 C15 H15A . . 109.6 ?
C16 C15 H15B . . 109.6 ?
Sn1 C15 H15B . . 109.6 ?
H15A C15 H15B . . 108.1 ?
C17 C16 C21 . . 120.0 ?
C17 C16 C15 . . 118.6(3) ?
C21 C16 C15 . . 121.3(3) ?
C18 C17 C16 . . 120.0 ?
C18 C17 H17 . . 120.0 ?
C16 C17 H17 . . 120.0 ?
C17 C18 C19 . . 120.0 ?
C17 C18 H18 . . 120.0 ?
C19 C18 H18 . . 120.0 ?
C18 C19 C20 . . 120.0 ?
C18 C19 H19 . . 120.0 ?
C20 C19 H19 . . 120.0 ?
C21 C20 C19 . . 120.0 ?
C21 C20 H20 . . 120.0 ?
C19 C20 H20 . . 120.0 ?
C20 C21 C16 . . 120.0 ?
C20 C21 Cl3 . . 120.8(3) ?
C16 C21 Cl3 . . 119.2(3) ?
C22 O1 Sn1 . . 109.7(6) ?
C29 O4 C32 . . 121.6(11) ?
O1 C22 O2 . . 117.3(8) ?
O1 C22 C23 . . 124.0(8) ?
O2 C22 C23 . . 118.7(8) ?
C24 C23 C22 . . 114.9(8) ?
C24 C23 H23A . . 108.5 ?
C22 C23 H23A . . 108.5 ?
C24 C23 H23B . . 108.5 ?
C22 C23 H23B . . 108.5 ?
H23A C23 H23B . . 107.5 ?
C23 C24 C25 . . 113.6(8) ?
C23 C24 H24A . . 108.8 ?
C25 C24 H24A . . 108.8 ?
C23 C24 H24B . . 108.8 ?
C25 C24 H24B . . 108.8 ?
H24A C24 H24B . . 107.7 ?
O3 C25 C24 . . 125.8(14) ?
O3 C25 C26 . . 107.8(18) ?
C24 C25 C26 . . 126.4(15) ?
C27 C26 C31 . . 120.0 ?
C27 C26 C25 . . 113.4(11) ?
C31 C26 C25 . . 126.5(11) ?
C26 C27 C28 . . 120.0 ?
C26 C27 H27 . . 120.0 ?
C28 C27 H27 . . 120.0 ?
C29 C28 C27 . . 120.0 ?
C29 C28 H28 . . 120.0 ?
C27 C28 H28 . . 120.0 ?
O4 C29 C28 . . 118.5(6) ?
O4 C29 C30 . . 121.4(6) ?
C28 C29 C30 . . 120.0 ?
C29 C30 C31 . . 120.0 ?
C29 C30 H30 . . 120.0 ?
C31 C30 H30 . . 120.0 ?
C30 C31 C26 . . 120.0 ?
C30 C31 H31 . . 120.0 ?
C26 C31 H31 . . 120.0 ?
C22' O1' Sn1 . . 84.2(5) ?
C22' O2' Sn1 . . 103.2(6) ?
C32' O4' C29' . . 117.2(11) ?
O1' C22' O2' . . 117.8(8) ?
O1' C22' C23' . . 123.4(8) ?
O2' C22' C23' . . 118.8(8) ?
C22' C23' C24' . . 108.8(7) ?
C22' C23' H23C . . 109.9 ?
C24' C23' H23C . . 109.9 ?
C22' C23' H23D . . 109.9 ?
C24' C23' H23D . . 109.9 ?
H23C C23' H23D . . 108.3 ?
C25' C24' C23' . . 110.2(8) ?
C25' C24' H24C . . 109.6 ?
C23' C24' H24C . . 109.6 ?
C25' C24' H24D . . 109.6 ?
C23' C24' H24D . . 109.6 ?
H24C C24' H24D . . 108.1 ?
O3' C25' C24' . . 118.9(14) ?
O3' C25' C26' . . 128.2(19) ?
C24' C25' C26' . . 112.9(15) ?
C27' C26' C31' . . 120.0 ?
C27' C26' C25' . . 123.5(11) ?
C31' C26' C25' . . 116.5(11) ?
C28' C27' C26' . . 120.0 ?
C28' C27' H27' . . 120.0 ?
C26' C27' H27' . . 120.0 ?
C27' C28' C29' . . 120.0 ?
C27' C28' H28' . . 120.0 ?
C29' C28' H28' . . 120.0 ?
O4' C29' C28' . . 128.1(6) ?
O4' C29' C30' . . 111.9(6) ?
C28' C29' C30' . . 120.0 ?
C31' C30' C29' . . 120.0 ?
C31' C30' H30' . . 120.0 ?
C29' C30' H30' . . 120.0 ?
C30' C31' C26' . . 120.0 ?
C30' C31' H31' . . 120.0 ?
C26' C31' H31' . . 120.0 ?
O4' C32' H32D . . 109.5 ?
O4' C32' H32E . . 109.5 ?
H32D C32' H32E . . 109.5 ?
O4' C32' H32F . . 109.5 ?
H32D C32' H32F . . 109.5 ?
H32E C32' H32F . . 109.5 ?

loop_
_geom_bond_atom_site_label_1
_geom_bond_atom_site_label_2
_geom_bond_site_symmetry_2
_geom_bond_distance
_geom_bond_publ_flag
Sn1 O2' . 2.103(7) ?
Sn1 O1 . 2.108(7) ?
Sn1 C15 . 2.150(4) ?
Sn1 C8 . 2.155(4) ?
Sn1 C1 . 2.165(4) ?
Sn1 O1' . 2.527(6) ?
Cl1 C7 . 1.706(2) ?
Cl2 C14 . 1.705(3) ?
Cl3 C21 . 1.722(3) ?
C1 C2 . 1.513(4) ?
C1 H1A . 0.9700 ?
C1 H1B . 0.9700 ?
C2 C3 . 1.3900 ?
C2 C7 . 1.3900 ?
C3 C4 . 1.3900 ?
C3 H3 . 0.9300 ?
C4 C5 . 1.3900 ?
C4 H4 . 0.9300 ?
C5 C6 . 1.3900 ?
C5 H5 . 0.9300 ?
C6 C7 . 1.3900 ?
C6 H6 . 0.9300 ?
C8 C9 . 1.505(4) ?
C8 H8A . 0.9700 ?
C8 H8B . 0.9700 ?
C9 C10 . 1.3900 ?
C9 C14 . 1.3900 ?
C10 C11 . 1.3900 ?
C10 H10 . 0.9300 ?
C11 C12 . 1.3900 ?
C11 H11 . 0.9300 ?
C12 C13 . 1.3900 ?
C12 H12 . 0.9300 ?
C13 C14 . 1.3900 ?
C13 H13 . 0.9300 ?
C15 C16 . 1.504(5) ?
C15 H15A . 0.9700 ?
C15 H15B . 0.9700 ?
C16 C17 . 1.3900 ?
C16 C21 . 1.3900 ?
C17 C18 . 1.3900 ?
C17 H17 . 0.9300 ?
C18 C19 . 1.3900 ?
C18 H18 . 0.9300 ?
C19 C20 . 1.3900 ?
C19 H19 . 0.9300 ?
C20 C21 . 1.3900 ?
C20 H20 . 0.9300 ?
O1 C22 . 1.251(8) ?
O2 C22 . 1.260(8) ?
O3 C25 . 1.236(9) ?
O4 C29 . 1.348(7) ?
O4 C32 . 1.385(9) ?
C22 C23 . 1.460(9) ?
C23 C24 . 1.457(8) ?
C23 H23A . 0.9700 ?
C23 H23B . 0.9700 ?
C24 C25 . 1.469(9) ?
C24 H24A . 0.9700 ?
C24 H24B . 0.9700 ?
C25 C26 . 1.510(8) ?
C26 C27 . 1.3900 ?
C26 C31 . 1.3900 ?
C27 C28 . 1.3900 ?
C27 H27 . 0.9300 ?
C28 C29 . 1.3900 ?
C28 H28 . 0.9300 ?
C29 C30 . 1.3900 ?
C30 C31 . 1.3900 ?
C30 H30 . 0.9300 ?
C31 H31 . 0.9300 ?
C32 H32A . 0.9600 ?
C32 H32B . 0.9600 ?
C32 H32C . 0.9600 ?
O1' C22' . 1.237(8) ?
O2' C22' . 1.279(8) ?
O3' C25' . 1.240(9) ?
O4' C32' . 1.354(9) ?
O4' C29' . 1.379(7) ?
C22' C23' . 1.487(9) ?
C23' C24' . 1.496(8) ?
C23' H23C . 0.9700 ?
C23' H23D . 0.9700 ?
C24' C25' . 1.475(9) ?
C24' H24C . 0.9700 ?
C24' H24D . 0.9700 ?
C25' C26' . 1.499(8) ?
C26' C27' . 1.3900 ?
C26' C31' . 1.3900 ?
C27' C28' . 1.3900 ?
C27' H27' . 0.9300 ?
C28' C29' . 1.3900 ?
C28' H28' . 0.9300 ?
C29' C30' . 1.3900 ?
C30' C31' . 1.3900 ?
C30' H30' . 0.9300 ?
C31' H31' . 0.9300 ?
C32' H32D . 0.9600 ?
C32' H32E . 0.9600 ?
C32' H32F . 0.9600 ?

loop_
_geom_torsion_atom_site_label_1
_geom_torsion_atom_site_label_2
_geom_torsion_atom_site_label_3
_geom_torsion_atom_site_label_4
_geom_torsion_site_symmetry_1
_geom_torsion_site_symmetry_2
_geom_torsion_site_symmetry_3
_geom_torsion_site_symmetry_4
_geom_torsion
_geom_torsion_publ_flag
O2' Sn1 C1 C2 . . . . 109.8(3) ?
O1 Sn1 C1 C2 . . . . 133.3(3) ?
C15 Sn1 C1 C2 . . . . -125.3(3) ?
C8 Sn1 C1 C2 . . . . 7.1(3) ?
O1' Sn1 C1 C2 . . . . 151.1(3) ?
Sn1 C1 C2 C3 . . . . 108.5(2) ?
Sn1 C1 C2 C7 . . . . -69.5(3) ?
C7 C2 C3 C4 . . . . 0.0 ?
C1 C2 C3 C4 . . . . -178.1(3) ?
C2 C3 C4 C5 . . . . 0.0 ?
C3 C4 C5 C6 . . . . 0.0 ?
C4 C5 C6 C7 . . . . 0.0 ?
C5 C6 C7 C2 . . . . 0.0 ?
C5 C6 C7 Cl1 . . . . -177.78(19) ?
C3 C2 C7 C6 . . . . 0.0 ?
C1 C2 C7 C6 . . . . 178.1(3) ?
C3 C2 C7 Cl1 . . . . 177.74(19) ?
C1 C2 C7 Cl1 . . . . -4.2(3) ?
O2' Sn1 C8 C9 . . . . 148.1(3) ?
O1 Sn1 C8 C9 . . . . 161.9(3) ?
C15 Sn1 C8 C9 . . . . 40.7(3) ?
C1 Sn1 C8 C9 . . . . -90.2(3) ?
O1' Sn1 C8 C9 . . . . 162.5(3) ?
Sn1 C8 C9 C10 . . . . 96.0(3) ?
Sn1 C8 C9 C14 . . . . -81.6(3) ?
C14 C9 C10 C11 . . . . 0.0 ?
C8 C9 C10 C11 . . . . -177.6(3) ?
C9 C10 C11 C12 . . . . 0.0 ?
C10 C11 C12 C13 . . . . 0.0 ?
C11 C12 C13 C14 . . . . 0.0 ?
C12 C13 C14 C9 . . . . 0.0 ?
C12 C13 C14 Cl2 . . . . -177.9(2) ?
C10 C9 C14 C13 . . . . 0.0 ?
C8 C9 C14 C13 . . . . 177.5(3) ?
C10 C9 C14 Cl2 . . . . 177.9(2) ?
C8 C9 C14 Cl2 . . . . -4.6(3) ?
O2' Sn1 C15 C16 . . . . 123.7(3) ?
O1 Sn1 C15 C16 . . . . 87.9(4) ?
C8 Sn1 C15 C16 . . . . -139.4(3) ?
C1 Sn1 C15 C16 . . . . -8.1(4) ?
O1' Sn1 C15 C16 . . . . 71.9(3) ?
Sn1 C15 C16 C17 . . . . -99.6(3) ?
Sn1 C15 C16 C21 . . . . 76.6(3) ?
C21 C16 C17 C18 . . . . 0.0 ?
C15 C16 C17 C18 . . . . 176.2(3) ?
C16 C17 C18 C19 . . . . 0.0 ?
C17 C18 C19 C20 . . . . 0.0 ?
C18 C19 C20 C21 . . . . 0.0 ?
C19 C20 C21 C16 . . . . 0.0 ?
C19 C20 C21 Cl3 . . . . -178.7(3) ?
C17 C16 C21 C20 . . . . 0.0 ?
C15 C16 C21 C20 . . . . -176.1(3) ?
C17 C16 C21 Cl3 . . . . 178.8(3) ?
C15 C16 C21 Cl3 . . . . 2.6(3) ?
O2' Sn1 O1 C22 . . . . -30.9(4) ?
C15 Sn1 O1 C22 . . . . 73.1(4) ?
C8 Sn1 O1 C22 . . . . -55.2(5) ?
C1 Sn1 O1 C22 . . . . -173.9(4) ?
O1' Sn1 O1 C22 . . . . 125.8(10) ?
Sn1 O1 C22 O2 . . . . 5.3(5) ?
Sn1 O1 C22 C23 . . . . -174.8(5) ?
O1 C22 C23 C24 . . . . 26.9(10) ?
O2 C22 C23 C24 . . . . -153.2(10) ?
C22 C23 C24 C25 . . . . 68.8(14) ?
C23 C24 C25 O3 . . . . -0.9(14) ?
C23 C24 C25 C26 . . . . 179.3(14) ?
O3 C25 C26 C27 . . . . -0.1(11) ?
C24 C25 C26 C27 . . . . 179.8(11) ?
O3 C25 C26 C31 . . . . -177.5(17) ?
C24 C25 C26 C31 . . . . 2.4(17) ?
C31 C26 C27 C28 . . . . 0.0 ?
C25 C26 C27 C28 . . . . -177.6(13) ?
C26 C27 C28 C29 . . . . 0.0 ?
C32 O4 C29 C28 . . . . -176.6(14) ?
C32 O4 C29 C30 . . . . 6.1(17) ?
C27 C28 C29 O4 . . . . -177.4(10) ?
C27 C28 C29 C30 . . . . 0.0 ?
O4 C29 C30 C31 . . . . 177.3(10) ?
C28 C29 C30 C31 . . . . 0.0 ?
C29 C30 C31 C26 . . . . 0.0 ?
C27 C26 C31 C30 . . . . 0.0 ?
C25 C26 C31 C30 . . . . 177.2(15) ?
O2' Sn1 O1' C22' . . . . -2.6(3) ?
O1 Sn1 O1' C22' . . . . -18.9(7) ?
C15 Sn1 O1' C22' . . . . 109.4(3) ?
C8 Sn1 O1' C22' . . . . -20.4(5) ?
C1 Sn1 O1' C22' . . . . -137.7(3) ?
O1 Sn1 O2' C22' . . . . 12.3(4) ?
C15 Sn1 O2' C22' . . . . -72.0(4) ?
C8 Sn1 O2' C22' . . . . 171.8(4) ?
C1 Sn1 O2' C22' . . . . 55.8(5) ?
O1' Sn1 O2' C22' . . . . 2.6(3) ?
Sn1 O1' C22' O2' . . . . 3.9(4) ?
Sn1 O1' C22' C23' . . . . -175.9(4) ?
Sn1 O2' C22' O1' . . . . -4.8(5) ?
Sn1 O2' C22' C23' . . . . 175.1(5) ?
O1' C22' C23' C24' . . . . 1.8(9) ?
O2' C22' C23' C24' . . . . -178.1(9) ?
C22' C23' C24' C25' . . . . 65.6(13) ?
C23' C24' C25' O3' . . . . 9.6(14) ?
C23' C24' C25' C26' . . . . -170.3(14) ?
O3' C25' C26' C27' . . . . -11.1(12) ?
C24' C25' C26' C27' . . . . 168.8(12) ?
O3' C25' C26' C31' . . . . 168.3(14) ?
C24' C25' C26' C31' . . . . -11.8(14) ?
C31' C26' C27' C28' . . . . 0.0 ?
C25' C26' C27' C28' . . . . 179.4(15) ?
C26' C27' C28' C29' . . . . 0.0 ?
C32' O4' C29' C28' . . . . -2.5(17) ?
C32' O4' C29' C30' . . . . 178.2(14) ?
C27' C28' C29' O4' . . . . -179.2(11) ?
C27' C28' C29' C30' . . . . 0.0 ?
O4' C29' C30' C31' . . . . 179.3(9) ?
C28' C29' C30' C31' . . . . 0.0 ?
C29' C30' C31' C26' . . . . 0.0 ?
C27' C26' C31' C30' . . . . 0.0 ?
C25' C26' C31' C30' . . . . -179.4(14) ?
